data_1576446
loop_
_publ_author_name
'Wang, Min'
'Liu, Zhi-Qiang'
'Zhao, Cui-Hua'

_publ_section_title
;
 B &#x2190; N Lewis pair fusion of [6]helicene: one way to integrate
 circularly polarized luminescence with two-photon absorption.
;
_journal_issue 13
_journal_name_full 'Chemical science'
_journal_page_first 6426
_journal_page_last 6437
_journal_paper_doi 10.1039/d5sc08697c
_journal_volume 17
_journal_year 2026
_chemical_formula_moiety 'C43 H28 B N'
_chemical_formula_sum 'C43 H28 B N'
_chemical_formula_weight 569.47
_chemical_name_systematic PhBPy-HC
_space_group_crystal_system triclinic
_space_group_IT_number 2
_space_group_name_Hall '-P 1'
_space_group_name_H-M_alt 'P -1'
_atom_sites_solution_hydrogens geom
_atom_sites_solution_primary dual
_audit_creation_date 2024-12-16
_audit_creation_method
;
Olex2 1.5
(compiled 2024.02.16 svn.r378c4104 for OlexSys, GUI svn.r6928)
;
_audit_update_record
;
2025-09-16 deposited with the CCDC.	2026-01-23 downloaded from the CCDC.
;
_cell_angle_alpha 105.046(12)
_cell_angle_beta 92.561(12)
_cell_angle_gamma 108.743(11)
_cell_formula_units_Z 4
_cell_length_a 14.347(3)
_cell_length_b 14.439(3)
_cell_length_c 15.615(3)
_cell_measurement_reflns_used 7458
_cell_measurement_temperature 173.00
_cell_measurement_theta_max 68.132
_cell_measurement_theta_min 3.221
_cell_volume 2929.0(11)
_computing_molecular_graphics 'Olex2 1.5 (Dolomanov et al., 2009)'
_computing_publication_material 'Olex2 1.5 (Dolomanov et al., 2009)'
_computing_structure_refinement 'SHELXL 2018/3 (Sheldrick, 2015)'
_computing_structure_solution 'SHELXT 2014/5 (Sheldrick, 2014)'
_diffrn_ambient_temperature 173.00
_diffrn_measured_fraction_theta_full 0.979
_diffrn_measured_fraction_theta_max 0.979
_diffrn_measurement_device_type 'Bruker APEX-II CCD'
_diffrn_measurement_method '\w scans'
_diffrn_radiation_type CuK\a
_diffrn_radiation_wavelength 1.54178
_diffrn_reflns_av_R_equivalents 0.1028
_diffrn_reflns_av_unetI/netI 0.1795
_diffrn_reflns_Laue_measured_fraction_full 0.979
_diffrn_reflns_Laue_measured_fraction_max 0.979
_diffrn_reflns_limit_h_max 14
_diffrn_reflns_limit_h_min -17
_diffrn_reflns_limit_k_max 17
_diffrn_reflns_limit_k_min -17
_diffrn_reflns_limit_l_max 18
_diffrn_reflns_limit_l_min -14
_diffrn_reflns_number 22605
_diffrn_reflns_point_group_measured_fraction_full 0.979
_diffrn_reflns_point_group_measured_fraction_max 0.979
_diffrn_reflns_theta_full 66.593
_diffrn_reflns_theta_max 66.593
_diffrn_reflns_theta_min 2.959
_diffrn_standards_number 0
_exptl_absorpt_coefficient_mu 0.560
_exptl_absorpt_correction_T_max 0.1643
_exptl_absorpt_correction_T_min 0.0570
_exptl_absorpt_correction_type multi-scan
_exptl_absorpt_process_details
;
SADABS-2016/2 (Bruker,2016/2) was used for absorption correction.
wR2(int) was 0.1370 before and 0.0751 after correction.
The Ratio of minimum to maximum transmission is 0.3469.
The \l/2 correction factor is Not present.
;
_exptl_crystal_colour yellow
_exptl_crystal_colour_primary yellow
_exptl_crystal_density_diffrn 1.291
_exptl_crystal_description block
_exptl_crystal_F_000 1192
_exptl_crystal_size_max 0.08
_exptl_crystal_size_mid 0.06
_exptl_crystal_size_min 0.05
_refine_diff_density_max 0.389
_refine_diff_density_min -0.335
_refine_diff_density_rms 0.091
_refine_ls_extinction_coef 0.0098(10)
_refine_ls_extinction_expression Fc^*^=kFc[1+0.001xFc^2^\l^3^/sin(2\q)]^-1/4^
_refine_ls_extinction_method 'SHELXL-2018/3 (Sheldrick 2018)'
_refine_ls_goodness_of_fit_ref 0.939
_refine_ls_hydrogen_treatment constr
_refine_ls_matrix_type full
_refine_ls_number_parameters 812
_refine_ls_number_reflns 10122
_refine_ls_number_restraints 0
_refine_ls_restrained_S_all 0.939
_refine_ls_R_factor_all 0.1842
_refine_ls_R_factor_gt 0.0920
_refine_ls_shift/su_max 0.000
_refine_ls_shift/su_mean 0.000
_refine_ls_structure_factor_coef Fsqd
_refine_ls_weighting_details 'w=1/[\s^2^(Fo^2^)+(0.1434P)^2^] where P=(Fo^2^+2Fc^2^)/3'
_refine_ls_weighting_scheme calc
_refine_ls_wR_factor_gt 0.2226
_refine_ls_wR_factor_ref 0.3138
_reflns_Friedel_coverage 0.000
_reflns_number_gt 4140
_reflns_number_total 10122
_reflns_threshold_expression 'I > 2\s(I)'
_cod_data_source_file d5sc08697c2.cif
_cod_data_source_block 1
_cod_depositor_comments 'Adding full bibliography for 1576446--1576447.cif.'
_cod_original_cell_volume 2929.1(10)
_cod_database_code 1576446
_shelx_shelxl_version_number 2018/3
_shelx_space_group_comment
;
The symmetry employed for this shelxl refinement is uniquely defined
by the following loop, which should always be used as a source of
symmetry information in preference to the above space-group names.
They are only intended as comments.
;
_shelx_estimated_absorpt_t_max 0.973
_shelx_estimated_absorpt_t_min 0.957
_olex2_refinement_description
;
1. Fixed Uiso
 At 1.2 times of:
  All C(H) groups
2.a Aromatic/amide H refined with riding coordinates:
 C1(H1), C2(H2), C3(H3), C4(H4), C9(H9), C10(H10), C11(H11), C15(H15),
 C16(H16), C17(H17), C20(H20), C21(H21), C25(H25), C26(H26), C27(H27), C28(H28),
  C30(H30), C31(H31), C33(H33), C34(H34), C35(H35), C36(H36), C37(H37),
 C39(H39), C40(H40), C41(H41), C42(H42), C43(H43), C44(H44), C45(H45), C46(H46),
  C47(H47), C50(H50), C56(H56), C57(H57), C58(H58), C59(H59), C60(H60),
 C65(H65), C66(H66), C67(H67), C68(H68), C71(H71), C72(H72), C73(H73), C74(H74),
  C76(H76), C77(H77), C78(H78), C79(H79), C80(H80), C82(H82), C83(H83),
 C84(H84), C85(H85), C86(H86)
;
_olex2_submission_special_instructions 'No special instructions were received'

loop_
_space_group_symop_operation_xyz
'x, y, z'
'-x, -y, -z'

loop_
_atom_site_label
_atom_site_type_symbol
_atom_site_fract_x
_atom_site_fract_y
_atom_site_fract_z
_atom_site_U_iso_or_equiv
_atom_site_adp_type
_atom_site_occupancy
_atom_site_site_symmetry_order
_atom_site_calc_flag
_atom_site_refinement_flags_posn
_atom_site_refinement_flags_adp
_atom_site_refinement_flags_occupancy
_atom_site_disorder_assembly
_atom_site_disorder_group
N1 N -0.0321(3) 0.3683(3) 0.6267(3) 0.0740(12) Uani 1 1 d . . . . .
C1 C -0.0952(4) 0.4065(4) 0.6756(4) 0.0796(15) Uani 1 1 d . . . . .
H1 H -0.151047 0.359382 0.690094 0.095 Uiso 1 1 calc R U . . .
C2 C -0.0833(5) 0.5057(4) 0.7043(4) 0.0880(17) Uani 1 1 d . . . . .
H2 H -0.129683 0.528276 0.737683 0.106 Uiso 1 1 calc R U . . .
C3 C -0.0009(5) 0.5750(4) 0.6837(4) 0.0889(17) Uani 1 1 d . . . . .
H3 H 0.010207 0.646212 0.703046 0.107 Uiso 1 1 calc R U . . .
C4 C 0.0637(5) 0.5390(4) 0.6354(4) 0.0831(16) Uani 1 1 d . . . . .
H4 H 0.120523 0.586016 0.622062 0.100 Uiso 1 1 calc R U . . .
C5 C 0.0479(4) 0.4344(4) 0.6052(3) 0.0693(13) Uani 1 1 d . . . . .
C6 C 0.1205(4) 0.3969(4) 0.5571(3) 0.0695(13) Uani 1 1 d . . . . .
C7 C 0.1272(4) 0.2992(4) 0.5546(3) 0.0708(14) Uani 1 1 d . . . . .
C8 C 0.0465(4) 0.2267(4) 0.5784(3) 0.0717(14) Uani 1 1 d . . . . .
C9 C 0.0554(4) 0.1349(4) 0.5774(3) 0.0756(14) Uani 1 1 d . . . . .
H9 H 0.005400 0.088170 0.598383 0.091 Uiso 1 1 calc R U . . .
C10 C 0.1356(4) 0.1075(4) 0.5464(3) 0.0756(14) Uani 1 1 d . . . . .
H10 H 0.138496 0.042186 0.544483 0.091 Uiso 1 1 calc R U . . .
C11 C 0.2096(4) 0.1754(4) 0.5191(3) 0.0737(14) Uani 1 1 d . . . . .
H11 H 0.261713 0.154592 0.494907 0.088 Uiso 1 1 calc R U . . .
C12 C 0.2118(4) 0.2748(4) 0.5254(3) 0.0712(13) Uani 1 1 d . . . . .
C13 C 0.2898(4) 0.3494(4) 0.4964(3) 0.0721(14) Uani 1 1 d . . . . .
C14 C 0.2691(4) 0.4335(4) 0.4829(3) 0.0760(15) Uani 1 1 d . . . . .
C15 C 0.1868(4) 0.4582(4) 0.5171(4) 0.0757(14) Uani 1 1 d . . . . .
H15 H 0.177705 0.519029 0.512031 0.091 Uiso 1 1 calc R U . . .
C16 C 0.3290(4) 0.4964(4) 0.4340(4) 0.0801(15) Uani 1 1 d . . . . .
H16 H 0.319297 0.557540 0.430624 0.096 Uiso 1 1 calc R U . . .
C17 C 0.3999(5) 0.4658(4) 0.3926(4) 0.0853(17) Uani 1 1 d . . . . .
H17 H 0.433852 0.501059 0.353312 0.102 Uiso 1 1 calc R U . . .
C18 C 0.4247(4) 0.3835(4) 0.4061(3) 0.0795(15) Uani 1 1 d . . . . .
C19 C 0.3809(4) 0.3334(4) 0.4692(3) 0.0766(15) Uani 1 1 d . . . . .
C20 C 0.4910(4) 0.3456(5) 0.3544(4) 0.0892(18) Uani 1 1 d . . . . .
H20 H 0.520285 0.377375 0.311288 0.107 Uiso 1 1 calc R U . . .
C21 C 0.5124(5) 0.2655(5) 0.3661(4) 0.0926(18) Uani 1 1 d . . . . .
H21 H 0.544812 0.232177 0.323118 0.111 Uiso 1 1 calc R U . . .
C22 C 0.4875(4) 0.2293(4) 0.4415(4) 0.0825(16) Uani 1 1 d . . . . .
C23 C 0.4289(4) 0.2718(4) 0.4992(4) 0.0749(14) Uani 1 1 d . . . . .
C24 C 0.4292(4) 0.2564(4) 0.5882(3) 0.0748(14) Uani 1 1 d . . . . .
C25 C 0.3969(4) 0.3171(4) 0.6593(3) 0.0742(14) Uani 1 1 d . . . . .
H25 H 0.373977 0.368598 0.648839 0.089 Uiso 1 1 calc R U . . .
C26 C 0.3983(4) 0.3029(4) 0.7424(4) 0.0823(16) Uani 1 1 d . . . . .
H26 H 0.379425 0.346570 0.789649 0.099 Uiso 1 1 calc R U . . .
C27 C 0.4269(5) 0.2255(5) 0.7582(4) 0.0920(18) Uani 1 1 d . . . . .
H27 H 0.422414 0.212532 0.814829 0.110 Uiso 1 1 calc R U . . .
C28 C 0.4618(5) 0.1672(4) 0.6924(4) 0.0874(16) Uani 1 1 d . . . . .
H28 H 0.483353 0.115396 0.703971 0.105 Uiso 1 1 calc R U . . .
C29 C 0.4656(4) 0.1843(4) 0.6068(4) 0.0796(15) Uani 1 1 d . . . . .
C30 C 0.5116(5) 0.1317(4) 0.5404(4) 0.0918(18) Uani 1 1 d . . . . .
H30 H 0.533563 0.079738 0.551077 0.110 Uiso 1 1 calc R U . . .
C31 C 0.5238(5) 0.1562(5) 0.4628(4) 0.0920(18) Uani 1 1 d . . . . .
H31 H 0.557745 0.123339 0.421033 0.110 Uiso 1 1 calc R U . . .
C32 C -0.1197(4) 0.1938(4) 0.6562(4) 0.0735(14) Uani 1 1 d . . . . .
C33 C -0.2225(4) 0.1357(4) 0.6390(4) 0.0893(17) Uani 1 1 d . . . . .
H33 H -0.256861 0.118208 0.580407 0.107 Uiso 1 1 calc R U . . .
C34 C -0.2741(5) 0.1037(5) 0.7038(5) 0.0995(19) Uani 1 1 d . . . . .
H34 H -0.343200 0.065065 0.690177 0.119 Uiso 1 1 calc R U . . .
C35 C -0.2244(5) 0.1284(4) 0.7902(5) 0.0940(19) Uani 1 1 d . . . . .
H35 H -0.260314 0.109018 0.836100 0.113 Uiso 1 1 calc R U . . .
C36 C -0.1252(5) 0.1800(4) 0.8084(4) 0.0852(16) Uani 1 1 d . . . . .
H36 H -0.090988 0.194992 0.866596 0.102 Uiso 1 1 calc R U . . .
C37 C -0.0737(4) 0.2108(4) 0.7413(4) 0.0789(15) Uani 1 1 d . . . . .
H37 H -0.003839 0.245170 0.754676 0.095 Uiso 1 1 calc R U . . .
C38 C -0.1174(4) 0.2173(4) 0.4876(3) 0.0752(14) Uani 1 1 d . . . . .
C39 C -0.0943(5) 0.1553(4) 0.4103(4) 0.0910(17) Uani 1 1 d . . . . .
H39 H -0.042343 0.129073 0.416232 0.109 Uiso 1 1 calc R U . . .
C40 C -0.1475(7) 0.1330(6) 0.3260(5) 0.115(2) Uani 1 1 d . . . . .
H40 H -0.133657 0.088317 0.275791 0.138 Uiso 1 1 calc R U . . .
C41 C -0.2193(6) 0.1742(6) 0.3142(5) 0.106(2) Uani 1 1 d . . . . .
H41 H -0.253031 0.160722 0.256090 0.127 Uiso 1 1 calc R U . . .
C42 C -0.2412(5) 0.2340(5) 0.3861(5) 0.104(2) Uani 1 1 d . . . . .
H42 H -0.290988 0.262601 0.378419 0.125 Uiso 1 1 calc R U . . .
C43 C -0.1921(5) 0.2549(5) 0.4721(4) 0.0891(17) Uani 1 1 d . . . . .
H43 H -0.210611 0.296180 0.521506 0.107 Uiso 1 1 calc R U . . .
B1 B -0.0570(5) 0.2448(4) 0.5864(4) 0.0746(16) Uani 1 1 d . . . . .
N2 N 0.7532(3) 0.7499(3) 0.8437(3) 0.0694(11) Uani 1 1 d . . . . .
C44 C 0.8319(4) 0.7345(4) 0.8044(4) 0.0811(15) Uani 1 1 d . . . . .
H44 H 0.861075 0.690847 0.822351 0.097 Uiso 1 1 calc R U . . .
C45 C 0.8709(5) 0.7786(4) 0.7406(4) 0.0852(16) Uani 1 1 d . . . . .
H45 H 0.926562 0.766955 0.715303 0.102 Uiso 1 1 calc R U . . .
C46 C 0.8270(4) 0.8407(4) 0.7140(4) 0.0813(16) Uani 1 1 d . . . . .
H46 H 0.852216 0.872387 0.669576 0.098 Uiso 1 1 calc R U . . .
C47 C 0.7473(4) 0.8564(4) 0.7518(3) 0.0756(14) Uani 1 1 d . . . . .
H47 H 0.716180 0.897796 0.732392 0.091 Uiso 1 1 calc R U . . .
C48 C 0.7109(4) 0.8118(4) 0.8190(3) 0.0666(13) Uani 1 1 d . . . . .
C49 C 0.6239(4) 0.8294(4) 0.8589(3) 0.0674(13) Uani 1 1 d . . . . .
C50 C 0.5950(4) 0.9058(4) 0.8494(3) 0.0739(14) Uani 1 1 d . . . . .
H50 H 0.637468 0.955028 0.825096 0.089 Uiso 1 1 calc R U . . .
C51 C 0.5035(4) 0.9177(4) 0.8741(3) 0.0713(13) Uani 1 1 d . . . . .
C52 C 0.4343(4) 0.8393(3) 0.9005(3) 0.0689(13) Uani 1 1 d . . . . .
C53 C 0.4717(4) 0.7678(3) 0.9281(3) 0.0679(13) Uani 1 1 d . . . . .
C54 C 0.5665(4) 0.7610(3) 0.9068(3) 0.0668(13) Uani 1 1 d . . . . .
C55 C 0.6068(4) 0.6951(3) 0.9350(3) 0.0660(13) Uani 1 1 d . . . . .
C56 C 0.5501(4) 0.6336(4) 0.9822(3) 0.0690(13) Uani 1 1 d . . . . .
H56 H 0.573281 0.584912 0.998352 0.083 Uiso 1 1 calc R U . . .
C57 C 0.4589(4) 0.6414(4) 1.0070(3) 0.0701(13) Uani 1 1 d . . . . .
H57 H 0.423297 0.600613 1.041856 0.084 Uiso 1 1 calc R U . . .
C58 C 0.4223(4) 0.7062(4) 0.9814(3) 0.0684(13) Uani 1 1 d . . . . .
H58 H 0.361339 0.710996 0.999655 0.082 Uiso 1 1 calc R U . . .
C59 C 0.4855(5) 1.0072(4) 0.8719(4) 0.0784(15) Uani 1 1 d . . . . .
H59 H 0.532319 1.057790 0.852005 0.094 Uiso 1 1 calc R U . . .
C60 C 0.4004(5) 1.0210(4) 0.8984(3) 0.0799(15) Uani 1 1 d . . . . .
H60 H 0.391753 1.084792 0.904487 0.096 Uiso 1 1 calc R U . . .
C61 C 0.3244(4) 0.9398(4) 0.9170(3) 0.0770(14) Uani 1 1 d . . . . .
C62 C 0.3343(4) 0.8427(4) 0.9067(3) 0.0702(13) Uani 1 1 d . . . . .
C63 C 0.2448(4) 0.7579(4) 0.9008(3) 0.0702(13) Uani 1 1 d . . . . .
C64 C 0.1611(4) 0.7793(4) 0.9343(3) 0.0778(14) Uani 1 1 d . . . . .
C65 C 0.1600(5) 0.8803(5) 0.9563(4) 0.0850(16) Uani 1 1 d . . . . .
H65 H 0.105030 0.894308 0.981150 0.102 Uiso 1 1 calc R U . . .
C66 C 0.2361(5) 0.9576(5) 0.9427(4) 0.0837(16) Uani 1 1 d . . . . .
H66 H 0.230588 1.022938 0.950265 0.100 Uiso 1 1 calc R U . . .
C67 C 0.0760(4) 0.6997(5) 0.9412(4) 0.0853(16) Uani 1 1 d . . . . .
H67 H 0.021749 0.716084 0.965464 0.102 Uiso 1 1 calc R U . . .
C68 C 0.0700(4) 0.6019(5) 0.9144(4) 0.0856(16) Uani 1 1 d . . . . .
H68 H 0.014646 0.550583 0.924904 0.103 Uiso 1 1 calc R U . . .
C69 C 0.1470(4) 0.5739(4) 0.8697(3) 0.0742(14) Uani 1 1 d . . . . .
C70 C 0.2303(4) 0.6521(4) 0.8575(3) 0.0710(13) Uani 1 1 d . . . . .
C71 C 0.2940(4) 0.6205(4) 0.7979(3) 0.0705(13) Uani 1 1 d . . . . .
H71 H 0.347692 0.670986 0.784418 0.085 Uiso 1 1 calc R U . . .
C72 C 0.2798(4) 0.5196(4) 0.7595(4) 0.0787(15) Uani 1 1 d . . . . .
H72 H 0.322879 0.501124 0.719191 0.094 Uiso 1 1 calc R U . . .
C73 C 0.2024(4) 0.4432(4) 0.7792(4) 0.0829(16) Uani 1 1 d . . . . .
H73 H 0.195519 0.373269 0.756059 0.099 Uiso 1 1 calc R U . . .
C74 C 0.1367(5) 0.4712(5) 0.8326(4) 0.0880(17) Uani 1 1 d . . . . .
H74 H 0.082829 0.419593 0.844539 0.106 Uiso 1 1 calc R U . . .
C75 C 0.7275(4) 0.5869(4) 0.8969(3) 0.0699(13) Uani 1 1 d . . . . .
C76 C 0.7915(4) 0.5548(4) 0.9423(4) 0.0759(14) Uani 1 1 d . . . . .
H76 H 0.835083 0.601354 0.994330 0.091 Uiso 1 1 calc R U . . .
C77 C 0.7925(4) 0.4545(4) 0.9122(4) 0.0809(15) Uani 1 1 d . . . . .
H77 H 0.834992 0.433443 0.945151 0.097 Uiso 1 1 calc R U . . .
C78 C 0.7324(5) 0.3866(4) 0.8355(4) 0.0845(16) Uani 1 1 d . . . . .
H78 H 0.735099 0.319685 0.814651 0.101 Uiso 1 1 calc R U . . .
C79 C 0.6684(5) 0.4157(4) 0.7890(4) 0.0848(16) Uani 1 1 d . . . . .
H79 H 0.625907 0.369211 0.736431 0.102 Uiso 1 1 calc R U . . .
C80 C 0.6673(4) 0.5144(4) 0.8207(4) 0.0761(14) Uani 1 1 d . . . . .
H80 H 0.622637 0.533759 0.788334 0.091 Uiso 1 1 calc R U . . .
C81 C 0.7969(4) 0.7790(3) 1.0146(3) 0.0669(13) Uani 1 1 d . . . . .
C82 C 0.8855(4) 0.8583(4) 1.0151(4) 0.0777(15) Uani 1 1 d . . . . .
H82 H 0.904242 0.868210 0.959709 0.093 Uiso 1 1 calc R U . . .
C83 C 0.9463(4) 0.9225(4) 1.0941(4) 0.0762(14) Uani 1 1 d . . . . .
H83 H 1.005476 0.975307 1.091953 0.091 Uiso 1 1 calc R U . . .
C84 C 0.9213(4) 0.9100(4) 1.1743(4) 0.0862(16) Uani 1 1 d . . . . .
H84 H 0.962936 0.953744 1.228220 0.103 Uiso 1 1 calc R U . . .
C85 C 0.8354(5) 0.8337(5) 1.1770(4) 0.0966(19) Uani 1 1 d . . . . .
H85 H 0.817247 0.825052 1.232906 0.116 Uiso 1 1 calc R U . . .
C86 C 0.7757(5) 0.7697(5) 1.0983(4) 0.0923(18) Uani 1 1 d . . . . .
H86 H 0.717324 0.716716 1.101745 0.111 Uiso 1 1 calc R U . . .
B2 B 0.7199(5) 0.7004(4) 0.9245(4) 0.0673(15) Uani 1 1 d . . . . .

loop_
_atom_site_aniso_label
_atom_site_aniso_U_11
_atom_site_aniso_U_22
_atom_site_aniso_U_33
_atom_site_aniso_U_23
_atom_site_aniso_U_13
_atom_site_aniso_U_12
N1 0.073(3) 0.070(3) 0.073(3) 0.024(2) 0.013(2) 0.015(2)
C1 0.077(4) 0.079(4) 0.087(4) 0.033(3) 0.014(3) 0.026(3)
C2 0.094(4) 0.080(4) 0.089(4) 0.019(3) 0.018(3) 0.031(3)
C3 0.099(4) 0.070(3) 0.100(4) 0.022(3) 0.015(4) 0.034(3)
C4 0.090(4) 0.068(3) 0.092(4) 0.029(3) 0.013(3) 0.024(3)
C5 0.073(3) 0.067(3) 0.069(3) 0.024(2) 0.011(3) 0.023(3)
C6 0.072(3) 0.072(3) 0.061(3) 0.026(2) 0.006(2) 0.014(3)
C7 0.079(4) 0.066(3) 0.061(3) 0.022(2) 0.002(3) 0.015(3)
C8 0.080(4) 0.064(3) 0.067(3) 0.021(2) 0.007(3) 0.017(3)
C9 0.083(4) 0.061(3) 0.077(3) 0.023(2) 0.011(3) 0.015(3)
C10 0.082(4) 0.058(3) 0.081(3) 0.021(2) 0.007(3) 0.017(3)
C11 0.074(3) 0.072(3) 0.071(3) 0.021(2) 0.009(3) 0.018(3)
C12 0.074(3) 0.069(3) 0.067(3) 0.022(2) 0.008(3) 0.018(3)
C13 0.080(4) 0.071(3) 0.060(3) 0.021(2) 0.015(3) 0.016(3)
C14 0.089(4) 0.071(3) 0.061(3) 0.026(2) 0.009(3) 0.013(3)
C15 0.079(4) 0.069(3) 0.083(3) 0.032(3) 0.014(3) 0.022(3)
C16 0.082(4) 0.082(3) 0.077(3) 0.033(3) 0.014(3) 0.021(3)
C17 0.091(4) 0.086(4) 0.074(3) 0.036(3) 0.010(3) 0.015(3)
C18 0.074(4) 0.090(4) 0.069(3) 0.025(3) 0.017(3) 0.018(3)
C19 0.079(4) 0.075(3) 0.067(3) 0.018(3) 0.005(3) 0.018(3)
C20 0.083(4) 0.102(4) 0.075(3) 0.028(3) 0.017(3) 0.018(4)
C21 0.088(4) 0.105(5) 0.075(4) 0.016(3) 0.019(3) 0.027(4)
C22 0.085(4) 0.081(4) 0.077(3) 0.017(3) 0.019(3) 0.026(3)
C23 0.080(4) 0.069(3) 0.074(3) 0.022(3) 0.016(3) 0.022(3)
C24 0.076(3) 0.066(3) 0.074(3) 0.020(2) 0.015(3) 0.013(3)
C25 0.074(3) 0.073(3) 0.070(3) 0.020(2) 0.012(3) 0.020(3)
C26 0.094(4) 0.084(4) 0.074(3) 0.035(3) 0.019(3) 0.027(3)
C27 0.097(4) 0.093(4) 0.085(4) 0.034(3) 0.018(3) 0.024(4)
C28 0.107(5) 0.078(3) 0.087(4) 0.031(3) 0.016(3) 0.038(3)
C29 0.079(4) 0.068(3) 0.087(4) 0.022(3) 0.013(3) 0.019(3)
C30 0.099(5) 0.076(3) 0.102(4) 0.015(3) 0.021(4) 0.039(3)
C31 0.090(4) 0.086(4) 0.092(4) 0.014(3) 0.020(3) 0.028(3)
C32 0.075(4) 0.066(3) 0.081(3) 0.022(2) 0.011(3) 0.025(3)
C33 0.076(4) 0.088(4) 0.106(4) 0.043(3) 0.008(3) 0.020(3)
C34 0.088(4) 0.103(4) 0.122(5) 0.066(4) 0.022(4) 0.024(4)
C35 0.109(5) 0.078(4) 0.109(5) 0.044(3) 0.050(4) 0.033(4)
C36 0.101(5) 0.078(3) 0.077(3) 0.030(3) 0.023(3) 0.025(3)
C37 0.083(4) 0.075(3) 0.081(3) 0.031(3) 0.019(3) 0.022(3)
C38 0.084(4) 0.065(3) 0.068(3) 0.019(2) 0.010(3) 0.015(3)
C39 0.105(5) 0.077(4) 0.078(4) 0.018(3) -0.004(3) 0.019(3)
C40 0.150(7) 0.101(5) 0.083(4) 0.017(4) 0.005(5) 0.035(5)
C41 0.120(6) 0.101(5) 0.075(4) 0.023(4) -0.015(4) 0.015(4)
C42 0.095(5) 0.100(5) 0.110(5) 0.045(4) -0.012(4) 0.015(4)
C43 0.089(4) 0.086(4) 0.090(4) 0.035(3) 0.003(3) 0.021(3)
B1 0.079(4) 0.064(3) 0.079(4) 0.026(3) 0.012(3) 0.018(3)
N2 0.077(3) 0.067(2) 0.067(2) 0.0233(19) 0.015(2) 0.024(2)
C44 0.092(4) 0.077(3) 0.088(4) 0.032(3) 0.032(3) 0.038(3)
C45 0.101(4) 0.080(3) 0.082(4) 0.029(3) 0.035(3) 0.034(3)
C46 0.093(4) 0.078(3) 0.074(3) 0.029(3) 0.022(3) 0.024(3)
C47 0.085(4) 0.076(3) 0.074(3) 0.032(3) 0.018(3) 0.029(3)
C48 0.073(3) 0.062(3) 0.063(3) 0.021(2) 0.012(2) 0.020(3)
C49 0.077(3) 0.063(3) 0.060(3) 0.021(2) 0.007(2) 0.019(3)
C50 0.079(4) 0.067(3) 0.079(3) 0.029(3) 0.010(3) 0.025(3)
C51 0.079(4) 0.073(3) 0.064(3) 0.027(2) 0.006(3) 0.024(3)
C52 0.083(4) 0.057(3) 0.064(3) 0.018(2) 0.007(3) 0.019(3)
C53 0.077(3) 0.056(3) 0.064(3) 0.013(2) 0.008(2) 0.016(2)
C54 0.077(3) 0.061(3) 0.060(3) 0.018(2) 0.010(2) 0.019(3)
C55 0.077(3) 0.057(3) 0.063(3) 0.018(2) 0.011(2) 0.021(2)
C56 0.078(3) 0.064(3) 0.070(3) 0.026(2) 0.015(3) 0.025(3)
C57 0.077(3) 0.063(3) 0.073(3) 0.032(2) 0.018(3) 0.019(3)
C58 0.074(3) 0.065(3) 0.064(3) 0.022(2) 0.010(2) 0.018(3)
C59 0.091(4) 0.066(3) 0.080(3) 0.025(3) 0.009(3) 0.026(3)
C60 0.097(4) 0.070(3) 0.072(3) 0.018(3) 0.002(3) 0.031(3)
C61 0.088(4) 0.074(3) 0.065(3) 0.016(2) 0.001(3) 0.028(3)
C62 0.076(4) 0.070(3) 0.064(3) 0.024(2) 0.006(2) 0.022(3)
C63 0.073(3) 0.074(3) 0.064(3) 0.022(2) 0.009(3) 0.025(3)
C64 0.081(4) 0.085(4) 0.071(3) 0.025(3) 0.011(3) 0.031(3)
C65 0.083(4) 0.098(4) 0.081(4) 0.024(3) 0.012(3) 0.042(4)
C66 0.095(4) 0.087(4) 0.076(3) 0.017(3) 0.008(3) 0.046(4)
C67 0.079(4) 0.104(5) 0.079(4) 0.031(3) 0.016(3) 0.036(4)
C68 0.074(4) 0.095(4) 0.081(4) 0.033(3) 0.005(3) 0.016(3)
C69 0.076(4) 0.075(3) 0.068(3) 0.023(3) 0.011(3) 0.019(3)
C70 0.073(3) 0.071(3) 0.066(3) 0.023(2) 0.007(3) 0.020(3)
C71 0.074(3) 0.069(3) 0.064(3) 0.016(2) 0.006(2) 0.021(3)
C72 0.082(4) 0.072(3) 0.078(3) 0.017(3) 0.012(3) 0.024(3)
C73 0.092(4) 0.067(3) 0.078(3) 0.021(3) 0.007(3) 0.013(3)
C74 0.086(4) 0.087(4) 0.078(4) 0.025(3) 0.009(3) 0.011(3)
C75 0.076(3) 0.071(3) 0.065(3) 0.026(2) 0.017(3) 0.023(3)
C76 0.073(3) 0.072(3) 0.084(3) 0.029(3) 0.014(3) 0.022(3)
C77 0.084(4) 0.084(4) 0.089(4) 0.039(3) 0.023(3) 0.035(3)
C78 0.099(4) 0.065(3) 0.093(4) 0.024(3) 0.029(4) 0.030(3)
C79 0.097(4) 0.076(3) 0.082(4) 0.022(3) 0.019(3) 0.030(3)
C80 0.088(4) 0.067(3) 0.079(3) 0.026(3) 0.017(3) 0.031(3)
C81 0.073(3) 0.059(3) 0.073(3) 0.024(2) 0.015(3) 0.024(2)
C82 0.072(3) 0.072(3) 0.088(4) 0.029(3) 0.019(3) 0.019(3)
C83 0.072(3) 0.070(3) 0.083(4) 0.022(3) 0.009(3) 0.020(3)
C84 0.084(4) 0.085(4) 0.082(4) 0.015(3) 0.003(3) 0.028(3)
C85 0.091(4) 0.097(4) 0.080(4) 0.025(3) 0.012(3) 0.005(4)
C86 0.086(4) 0.092(4) 0.078(4) 0.028(3) 0.008(3) 0.001(3)
B2 0.077(4) 0.063(3) 0.066(3) 0.026(3) 0.016(3) 0.024(3)

loop_
_atom_type_symbol
_atom_type_description
_atom_type_scat_dispersion_real
_atom_type_scat_dispersion_imag
_atom_type_scat_source
C C 0.0181 0.0091 'International Tables Vol C Tables 4.2.6.8 and 6.1.1.4'
H H 0.0000 0.0000 'International Tables Vol C Tables 4.2.6.8 and 6.1.1.4'
B B 0.0090 0.0039 'International Tables Vol C Tables 4.2.6.8 and 6.1.1.4'
N N 0.0311 0.0180 'International Tables Vol C Tables 4.2.6.8 and 6.1.1.4'

loop_
_geom_angle_atom_site_label_1
_geom_angle_atom_site_label_2
_geom_angle_atom_site_label_3
_geom_angle
_geom_angle_site_symmetry_1
_geom_angle_site_symmetry_3
_geom_angle_publ_flag
C1 N1 B1 121.3(4) . . ?
C5 N1 C1 118.6(4) . . ?
C5 N1 B1 119.9(4) . . ?
N1 C1 H1 117.9 . . ?
C2 C1 N1 124.3(5) . . ?
C2 C1 H1 117.9 . . ?
C1 C2 H2 121.0 . . ?
C1 C2 C3 118.0(6) . . ?
C3 C2 H2 121.0 . . ?
C2 C3 H3 120.5 . . ?
C4 C3 C2 119.0(5) . . ?
C4 C3 H3 120.5 . . ?
C3 C4 H4 119.3 . . ?
C3 C4 C5 121.4(5) . . ?
C5 C4 H4 119.3 . . ?
N1 C5 C4 118.7(5) . . ?
N1 C5 C6 120.2(4) . . ?
C4 C5 C6 120.9(5) . . ?
C7 C6 C5 121.6(4) . . ?
C15 C6 C5 119.6(5) . . ?
C15 C6 C7 118.7(5) . . ?
C8 C7 C6 118.6(5) . . ?
C8 C7 C12 121.4(5) . . ?
C12 C7 C6 119.9(4) . . ?
C7 C8 B1 119.8(5) . . ?
C9 C8 C7 117.6(5) . . ?
C9 C8 B1 121.5(5) . . ?
C8 C9 H9 118.9 . . ?
C8 C9 C10 122.2(5) . . ?
C10 C9 H9 118.9 . . ?
C9 C10 H10 120.3 . . ?
C11 C10 C9 119.4(5) . . ?
C11 C10 H10 120.3 . . ?
C10 C11 H11 118.7 . . ?
C10 C11 C12 122.5(5) . . ?
C12 C11 H11 118.7 . . ?
C7 C12 C13 119.3(5) . . ?
C11 C12 C7 116.4(4) . . ?
C11 C12 C13 124.0(5) . . ?
C14 C13 C12 117.4(5) . . ?
C14 C13 C19 118.7(4) . . ?
C19 C13 C12 123.3(5) . . ?
C13 C14 C15 120.4(4) . . ?
C13 C14 C16 121.4(5) . . ?
C15 C14 C16 118.2(5) . . ?
C6 C15 C14 121.9(5) . . ?
C6 C15 H15 119.0 . . ?
C14 C15 H15 119.0 . . ?
C14 C16 H16 121.0 . . ?
C17 C16 C14 117.9(6) . . ?
C17 C16 H16 121.0 . . ?
C16 C17 H17 118.9 . . ?
C16 C17 C18 122.1(5) . . ?
C18 C17 H17 118.9 . . ?
C17 C18 C19 120.6(5) . . ?
C17 C18 C20 120.9(5) . . ?
C19 C18 C20 118.4(6) . . ?
C18 C19 C13 115.9(5) . . ?
C18 C19 C23 117.7(5) . . ?
C23 C19 C13 126.4(5) . . ?
C18 C20 H20 119.7 . . ?
C21 C20 C18 120.5(5) . . ?
C21 C20 H20 119.7 . . ?
C20 C21 H21 119.3 . . ?
C20 C21 C22 121.4(6) . . ?
C22 C21 H21 119.3 . . ?
C23 C22 C21 118.5(6) . . ?
C23 C22 C31 119.4(5) . . ?
C31 C22 C21 122.0(6) . . ?
C19 C23 C24 125.0(5) . . ?
C22 C23 C19 118.0(5) . . ?
C22 C23 C24 116.8(5) . . ?
C25 C24 C23 121.6(5) . . ?
C29 C24 C23 120.6(5) . . ?
C29 C24 C25 117.8(5) . . ?
C24 C25 H25 119.4 . . ?
C26 C25 C24 121.2(6) . . ?
C26 C25 H25 119.4 . . ?
C25 C26 H26 119.7 . . ?
C25 C26 C27 120.6(6) . . ?
C27 C26 H26 119.7 . . ?
C26 C27 H27 120.0 . . ?
C28 C27 C26 120.1(6) . . ?
C28 C27 H27 120.0 . . ?
C27 C28 H28 120.0 . . ?
C27 C28 C29 120.0(6) . . ?
C29 C28 H28 120.0 . . ?
C24 C29 C28 120.0(5) . . ?
C24 C29 C30 119.2(5) . . ?
C28 C29 C30 120.6(6) . . ?
C29 C30 H30 120.0 . . ?
C31 C30 C29 120.0(6) . . ?
C31 C30 H30 120.0 . . ?
C22 C31 H31 118.9 . . ?
C30 C31 C22 122.1(6) . . ?
C30 C31 H31 118.9 . . ?
C33 C32 B1 124.8(5) . . ?
C37 C32 C33 115.5(5) . . ?
C37 C32 B1 119.7(5) . . ?
C32 C33 H33 118.9 . . ?
C34 C33 C32 122.2(6) . . ?
C34 C33 H33 118.9 . . ?
C33 C34 H34 120.2 . . ?
C33 C34 C35 119.5(6) . . ?
C35 C34 H34 120.2 . . ?
C34 C35 H35 119.9 . . ?
C36 C35 C34 120.1(5) . . ?
C36 C35 H35 119.9 . . ?
C35 C36 H36 120.2 . . ?
C35 C36 C37 119.5(6) . . ?
C37 C36 H36 120.2 . . ?
C32 C37 C36 122.9(5) . . ?
C32 C37 H37 118.5 . . ?
C36 C37 H37 118.5 . . ?
C39 C38 B1 121.8(6) . . ?
C43 C38 C39 115.7(5) . . ?
C43 C38 B1 122.5(5) . . ?
C38 C39 H39 119.7 . . ?
C40 C39 C38 120.6(7) . . ?
C40 C39 H39 119.7 . . ?
C39 C40 H40 119.4 . . ?
C41 C40 C39 121.3(7) . . ?
C41 C40 H40 119.4 . . ?
C40 C41 H41 120.5 . . ?
C42 C41 C40 118.9(7) . . ?
C42 C41 H41 120.5 . . ?
C41 C42 H42 119.4 . . ?
C41 C42 C43 121.3(7) . . ?
C43 C42 H42 119.4 . . ?
C38 C43 C42 122.2(6) . . ?
C38 C43 H43 118.9 . . ?
C42 C43 H43 118.9 . . ?
C8 B1 N1 107.2(4) . . ?
C8 B1 C32 113.6(5) . . ?
C8 B1 C38 110.3(5) . . ?
C32 B1 N1 105.9(4) . . ?
C32 B1 C38 115.6(5) . . ?
C38 B1 N1 103.5(4) . . ?
C44 N2 B2 118.2(5) . . ?
C48 N2 C44 119.1(4) . . ?
C48 N2 B2 122.5(4) . . ?
N2 C44 H44 118.4 . . ?
N2 C44 C45 123.3(6) . . ?
C45 C44 H44 118.4 . . ?
C44 C45 H45 121.0 . . ?
C44 C45 C46 118.0(6) . . ?
C46 C45 H45 121.0 . . ?
C45 C46 H46 120.1 . . ?
C47 C46 C45 119.8(5) . . ?
C47 C46 H46 120.1 . . ?
C46 C47 H47 119.7 . . ?
C46 C47 C48 120.6(5) . . ?
C48 C47 H47 119.7 . . ?
N2 C48 C47 119.2(5) . . ?
N2 C48 C49 120.9(4) . . ?
C47 C48 C49 119.8(5) . . ?
C50 C49 C48 120.8(4) . . ?
C50 C49 C54 118.9(5) . . ?
C54 C49 C48 120.3(5) . . ?
C49 C50 H50 118.2 . . ?
C49 C50 C51 123.6(5) . . ?
C51 C50 H50 118.2 . . ?
C52 C51 C50 119.0(5) . . ?
C59 C51 C50 119.1(5) . . ?
C59 C51 C52 121.9(5) . . ?
C51 C52 C53 116.9(5) . . ?
C51 C52 C62 117.6(5) . . ?
C53 C52 C62 125.2(4) . . ?
C54 C53 C52 120.5(4) . . ?
C58 C53 C52 123.3(5) . . ?
C58 C53 C54 116.1(5) . . ?
C53 C54 C49 118.0(5) . . ?
C55 C54 C49 119.7(5) . . ?
C55 C54 C53 122.1(4) . . ?
C54 C55 B2 121.8(4) . . ?
C56 C55 C54 117.3(5) . . ?
C56 C55 B2 120.5(5) . . ?
C55 C56 H56 119.1 . . ?
C55 C56 C57 121.8(5) . . ?
C57 C56 H56 119.1 . . ?
C56 C57 H57 119.9 . . ?
C58 C57 C56 120.3(4) . . ?
C58 C57 H57 119.9 . . ?
C53 C58 H58 118.9 . . ?
C57 C58 C53 122.3(5) . . ?
C57 C58 H58 118.9 . . ?
C51 C59 H59 120.2 . . ?
C60 C59 C51 119.6(5) . . ?
C60 C59 H59 120.2 . . ?
C59 C60 H60 119.9 . . ?
C59 C60 C61 120.1(5) . . ?
C61 C60 H60 119.9 . . ?
C60 C61 C66 117.8(5) . . ?
C62 C61 C60 121.2(5) . . ?
C62 C61 C66 120.9(5) . . ?
C61 C62 C52 116.1(4) . . ?
C61 C62 C63 117.1(5) . . ?
C63 C62 C52 126.8(5) . . ?
C62 C63 C70 125.1(5) . . ?
C64 C63 C62 118.2(5) . . ?
C64 C63 C70 116.5(5) . . ?
C65 C64 C63 120.1(5) . . ?
C65 C64 C67 119.1(6) . . ?
C67 C64 C63 120.7(5) . . ?
C64 C65 H65 119.4 . . ?
C66 C65 C64 121.2(5) . . ?
C66 C65 H65 119.4 . . ?
C61 C66 H66 120.3 . . ?
C65 C66 C61 119.5(6) . . ?
C65 C66 H66 120.3 . . ?
C64 C67 H67 119.2 . . ?
C68 C67 C64 121.5(6) . . ?
C68 C67 H67 119.2 . . ?
C67 C68 H68 119.8 . . ?
C67 C68 C69 120.4(5) . . ?
C69 C68 H68 119.8 . . ?
C70 C69 C68 118.8(5) . . ?
C74 C69 C68 121.1(5) . . ?
C74 C69 C70 120.0(5) . . ?
C69 C70 C63 120.1(5) . . ?
C69 C70 C71 116.7(5) . . ?
C71 C70 C63 123.1(4) . . ?
C70 C71 H71 119.1 . . ?
C72 C71 C70 121.8(5) . . ?
C72 C71 H71 119.1 . . ?
C71 C72 H72 119.7 . . ?
C71 C72 C73 120.6(5) . . ?
C73 C72 H72 119.7 . . ?
C72 C73 H73 120.6 . . ?
C74 C73 C72 118.8(5) . . ?
C74 C73 H73 120.6 . . ?
C69 C74 H74 119.2 . . ?
C73 C74 C69 121.7(5) . . ?
C73 C74 H74 119.2 . . ?
C76 C75 B2 125.6(5) . . ?
C80 C75 C76 115.8(5) . . ?
C80 C75 B2 118.6(5) . . ?
C75 C76 H76 119.5 . . ?
C75 C76 C77 120.9(5) . . ?
C77 C76 H76 119.5 . . ?
C76 C77 H77 119.6 . . ?
C78 C77 C76 120.7(6) . . ?
C78 C77 H77 119.6 . . ?
C77 C78 H78 120.0 . . ?
C79 C78 C77 119.9(5) . . ?
C79 C78 H78 120.0 . . ?
C78 C79 H79 120.7 . . ?
C78 C79 C80 118.5(6) . . ?
C80 C79 H79 120.7 . . ?
C75 C80 H80 118.0 . . ?
C79 C80 C75 124.1(6) . . ?
C79 C80 H80 118.0 . . ?
C82 C81 B2 125.4(4) . . ?
C86 C81 C82 115.0(5) . . ?
C86 C81 B2 119.6(4) . . ?
C81 C82 H82 118.9 . . ?
C83 C82 C81 122.2(5) . . ?
C83 C82 H82 118.9 . . ?
C82 C83 H83 119.9 . . ?
C84 C83 C82 120.1(5) . . ?
C84 C83 H83 119.9 . . ?
C83 C84 H84 120.1 . . ?
C83 C84 C85 119.7(6) . . ?
C85 C84 H84 120.1 . . ?
C84 C85 H85 120.1 . . ?
C84 C85 C86 119.9(6) . . ?
C86 C85 H85 120.1 . . ?
C81 C86 H86 118.5 . . ?
C85 C86 C81 123.1(5) . . ?
C85 C86 H86 118.5 . . ?
N2 B2 C81 105.7(4) . . ?
C55 B2 N2 107.8(4) . . ?
C55 B2 C75 111.1(4) . . ?
C55 B2 C81 111.0(4) . . ?
C75 B2 N2 107.5(4) . . ?
C75 B2 C81 113.4(4) . . ?

loop_
_geom_bond_atom_site_label_1
_geom_bond_atom_site_label_2
_geom_bond_distance
_geom_bond_site_symmetry_2
_geom_bond_publ_flag
N1 C1 1.367(7) . ?
N1 C5 1.356(6) . ?
N1 B1 1.641(7) . ?
C1 H1 0.9500 . ?
C1 C2 1.336(7) . ?
C2 H2 0.9500 . ?
C2 C3 1.394(8) . ?
C3 H3 0.9500 . ?
C3 C4 1.366(8) . ?
C4 H4 0.9500 . ?
C4 C5 1.398(7) . ?
C5 C6 1.471(7) . ?
C6 C7 1.436(7) . ?
C6 C15 1.370(7) . ?
C7 C8 1.426(7) . ?
C7 C12 1.431(7) . ?
C8 C9 1.367(7) . ?
C8 B1 1.594(9) . ?
C9 H9 0.9500 . ?
C9 C10 1.399(7) . ?
C10 H10 0.9500 . ?
C10 C11 1.363(7) . ?
C11 H11 0.9500 . ?
C11 C12 1.403(7) . ?
C12 C13 1.463(7) . ?
C13 C14 1.402(7) . ?
C13 C19 1.461(8) . ?
C14 C15 1.427(8) . ?
C14 C16 1.437(7) . ?
C15 H15 0.9500 . ?
C16 H16 0.9500 . ?
C16 C17 1.360(8) . ?
C17 H17 0.9500 . ?
C17 C18 1.407(8) . ?
C18 C19 1.422(7) . ?
C18 C20 1.424(8) . ?
C19 C23 1.438(8) . ?
C20 H20 0.9500 . ?
C20 C21 1.341(8) . ?
C21 H21 0.9500 . ?
C21 C22 1.423(8) . ?
C22 C23 1.418(7) . ?
C22 C31 1.419(8) . ?
C23 C24 1.462(7) . ?
C24 C25 1.420(7) . ?
C24 C29 1.391(8) . ?
C25 H25 0.9500 . ?
C25 C26 1.366(7) . ?
C26 H26 0.9500 . ?
C26 C27 1.382(8) . ?
C27 H27 0.9500 . ?
C27 C28 1.372(8) . ?
C28 H28 0.9500 . ?
C28 C29 1.421(8) . ?
C29 C30 1.436(8) . ?
C30 H30 0.9500 . ?
C30 C31 1.351(8) . ?
C31 H31 0.9500 . ?
C32 C33 1.415(7) . ?
C32 C37 1.382(7) . ?
C32 B1 1.618(8) . ?
C33 H33 0.9500 . ?
C33 C34 1.370(8) . ?
C34 H34 0.9500 . ?
C34 C35 1.399(9) . ?
C35 H35 0.9500 . ?
C35 C36 1.354(8) . ?
C36 H36 0.9500 . ?
C36 C37 1.394(7) . ?
C37 H37 0.9500 . ?
C38 C39 1.425(8) . ?
C38 C43 1.386(8) . ?
C38 B1 1.622(8) . ?
C39 H39 0.9500 . ?
C39 C40 1.397(9) . ?
C40 H40 0.9500 . ?
C40 C41 1.373(10) . ?
C41 H41 0.9500 . ?
C41 C42 1.345(9) . ?
C42 H42 0.9500 . ?
C42 C43 1.400(8) . ?
C43 H43 0.9500 . ?
N2 C44 1.361(6) . ?
N2 C48 1.350(6) . ?
N2 B2 1.624(6) . ?
C44 H44 0.9500 . ?
C44 C45 1.364(7) . ?
C45 H45 0.9500 . ?
C45 C46 1.380(8) . ?
C46 H46 0.9500 . ?
C46 C47 1.366(7) . ?
C47 H47 0.9500 . ?
C47 C48 1.404(6) . ?
C48 C49 1.483(7) . ?
C49 C50 1.336(7) . ?
C49 C54 1.459(6) . ?
C50 H50 0.9500 . ?
C50 C51 1.435(7) . ?
C51 C52 1.412(7) . ?
C51 C59 1.405(7) . ?
C52 C53 1.451(7) . ?
C52 C62 1.457(7) . ?
C53 C54 1.443(7) . ?
C53 C58 1.421(6) . ?
C54 C55 1.408(7) . ?
C55 C56 1.387(6) . ?
C55 B2 1.617(8) . ?
C56 H56 0.9500 . ?
C56 C57 1.411(7) . ?
C57 H57 0.9500 . ?
C57 C58 1.342(7) . ?
C58 H58 0.9500 . ?
C59 H59 0.9500 . ?
C59 C60 1.364(7) . ?
C60 H60 0.9500 . ?
C60 C61 1.424(7) . ?
C61 C62 1.423(7) . ?
C61 C66 1.426(8) . ?
C62 C63 1.442(7) . ?
C63 C64 1.421(7) . ?
C63 C70 1.443(7) . ?
C64 C65 1.414(8) . ?
C64 C67 1.415(8) . ?
C65 H65 0.9500 . ?
C65 C66 1.358(8) . ?
C66 H66 0.9500 . ?
C67 H67 0.9500 . ?
C67 C68 1.337(8) . ?
C68 H68 0.9500 . ?
C68 C69 1.444(8) . ?
C69 C70 1.416(7) . ?
C69 C74 1.400(8) . ?
C70 C71 1.425(7) . ?
C71 H71 0.9500 . ?
C71 C72 1.367(7) . ?
C72 H72 0.9500 . ?
C72 C73 1.402(7) . ?
C73 H73 0.9500 . ?
C73 C74 1.374(8) . ?
C74 H74 0.9500 . ?
C75 C76 1.395(7) . ?
C75 C80 1.393(7) . ?
C75 B2 1.623(8) . ?
C76 H76 0.9500 . ?
C76 C77 1.406(7) . ?
C77 H77 0.9500 . ?
C77 C78 1.377(8) . ?
C78 H78 0.9500 . ?
C78 C79 1.375(8) . ?
C79 H79 0.9500 . ?
C79 C80 1.388(7) . ?
C80 H80 0.9500 . ?
C81 C82 1.410(7) . ?
C81 C86 1.385(7) . ?
C81 B2 1.647(8) . ?
C82 H82 0.9500 . ?
C82 C83 1.389(7) . ?
C83 H83 0.9500 . ?
C83 C84 1.359(7) . ?
C84 H84 0.9500 . ?
C84 C85 1.374(8) . ?
C85 H85 0.9500 . ?
C85 C86 1.380(8) . ?
C86 H86 0.9500 . ?

loop_
_geom_torsion_atom_site_label_1
_geom_torsion_atom_site_label_2
_geom_torsion_atom_site_label_3
_geom_torsion_atom_site_label_4
_geom_torsion
_geom_torsion_site_symmetry_1
_geom_torsion_site_symmetry_2
_geom_torsion_site_symmetry_3
_geom_torsion_site_symmetry_4
_geom_torsion_publ_flag
N1 C1 C2 C3 -0.5(9) . . . . ?
N1 C5 C6 C7 -18.7(7) . . . . ?
N1 C5 C6 C15 164.5(5) . . . . ?
C1 N1 C5 C4 1.3(7) . . . . ?
C1 N1 C5 C6 176.5(5) . . . . ?
C1 N1 B1 C8 -152.2(5) . . . . ?
C1 N1 B1 C32 -30.7(7) . . . . ?
C1 N1 B1 C38 91.3(5) . . . . ?
C1 C2 C3 C4 0.1(9) . . . . ?
C2 C3 C4 C5 1.0(9) . . . . ?
C3 C4 C5 N1 -1.7(8) . . . . ?
C3 C4 C5 C6 -176.9(5) . . . . ?
C4 C5 C6 C7 156.4(5) . . . . ?
C4 C5 C6 C15 -20.4(8) . . . . ?
C5 N1 C1 C2 -0.2(8) . . . . ?
C5 N1 B1 C8 33.5(6) . . . . ?
C5 N1 B1 C32 155.0(5) . . . . ?
C5 N1 B1 C38 -83.0(6) . . . . ?
C5 C6 C7 C8 16.6(7) . . . . ?
C5 C6 C7 C12 -165.9(5) . . . . ?
C5 C6 C15 C14 169.2(5) . . . . ?
C6 C7 C8 C9 -178.7(4) . . . . ?
C6 C7 C8 B1 13.2(7) . . . . ?
C6 C7 C12 C11 -175.8(4) . . . . ?
C6 C7 C12 C13 -1.3(7) . . . . ?
C7 C6 C15 C14 -7.7(8) . . . . ?
C7 C8 C9 C10 -5.8(8) . . . . ?
C7 C8 B1 N1 -35.4(6) . . . . ?
C7 C8 B1 C32 -152.0(4) . . . . ?
C7 C8 B1 C38 76.5(6) . . . . ?
C7 C12 C13 C14 -11.7(7) . . . . ?
C7 C12 C13 C19 177.2(5) . . . . ?
C8 C7 C12 C11 1.7(7) . . . . ?
C8 C7 C12 C13 176.2(4) . . . . ?
C8 C9 C10 C11 2.3(8) . . . . ?
C9 C8 B1 N1 156.9(4) . . . . ?
C9 C8 B1 C32 40.4(7) . . . . ?
C9 C8 B1 C38 -91.1(6) . . . . ?
C9 C10 C11 C12 3.7(8) . . . . ?
C10 C11 C12 C7 -5.5(8) . . . . ?
C10 C11 C12 C13 -179.8(5) . . . . ?
C11 C12 C13 C14 162.5(5) . . . . ?
C11 C12 C13 C19 -8.7(8) . . . . ?
C12 C7 C8 C9 3.8(7) . . . . ?
C12 C7 C8 B1 -164.3(5) . . . . ?
C12 C13 C14 C15 15.2(7) . . . . ?
C12 C13 C14 C16 -164.3(5) . . . . ?
C12 C13 C19 C18 151.5(5) . . . . ?
C12 C13 C19 C23 -27.8(8) . . . . ?
C13 C14 C15 C6 -5.7(8) . . . . ?
C13 C14 C16 C17 7.0(8) . . . . ?
C13 C19 C23 C22 153.3(5) . . . . ?
C13 C19 C23 C24 -32.4(8) . . . . ?
C14 C13 C19 C18 -19.6(7) . . . . ?
C14 C13 C19 C23 161.1(5) . . . . ?
C14 C16 C17 C18 -8.6(8) . . . . ?
C15 C6 C7 C8 -166.6(5) . . . . ?
C15 C6 C7 C12 11.0(7) . . . . ?
C15 C14 C16 C17 -172.5(5) . . . . ?
C16 C14 C15 C6 173.8(5) . . . . ?
C16 C17 C18 C19 -4.5(9) . . . . ?
C16 C17 C18 C20 172.8(5) . . . . ?
C17 C18 C19 C13 18.5(7) . . . . ?
C17 C18 C19 C23 -162.2(5) . . . . ?
C17 C18 C20 C21 -178.3(6) . . . . ?
C18 C19 C23 C22 -26.0(7) . . . . ?
C18 C19 C23 C24 148.3(5) . . . . ?
C18 C20 C21 C22 -13.3(9) . . . . ?
C19 C13 C14 C15 -173.2(5) . . . . ?
C19 C13 C14 C16 7.3(8) . . . . ?
C19 C18 C20 C21 -0.9(8) . . . . ?
C19 C23 C24 C25 -11.9(8) . . . . ?
C19 C23 C24 C29 171.0(5) . . . . ?
C20 C18 C19 C13 -158.9(5) . . . . ?
C20 C18 C19 C23 20.5(7) . . . . ?
C20 C21 C22 C23 7.4(9) . . . . ?
C20 C21 C22 C31 -169.4(6) . . . . ?
C21 C22 C23 C19 12.4(8) . . . . ?
C21 C22 C23 C24 -162.4(5) . . . . ?
C21 C22 C31 C30 170.9(6) . . . . ?
C22 C23 C24 C25 162.5(5) . . . . ?
C22 C23 C24 C29 -14.6(7) . . . . ?
C23 C22 C31 C30 -5.8(9) . . . . ?
C23 C24 C25 C26 -179.4(5) . . . . ?
C23 C24 C29 C28 -177.4(5) . . . . ?
C23 C24 C29 C30 5.9(8) . . . . ?
C24 C25 C26 C27 -3.1(8) . . . . ?
C24 C29 C30 C31 3.4(8) . . . . ?
C25 C24 C29 C28 5.4(8) . . . . ?
C25 C24 C29 C30 -171.4(5) . . . . ?
C25 C26 C27 C28 5.2(9) . . . . ?
C26 C27 C28 C29 -2.0(9) . . . . ?
C27 C28 C29 C24 -3.4(9) . . . . ?
C27 C28 C29 C30 173.3(5) . . . . ?
C28 C29 C30 C31 -173.3(6) . . . . ?
C29 C24 C25 C26 -2.3(8) . . . . ?
C29 C30 C31 C22 -3.5(9) . . . . ?
C31 C22 C23 C19 -170.7(5) . . . . ?
C31 C22 C23 C24 14.4(8) . . . . ?
C32 C33 C34 C35 -0.3(10) . . . . ?
C33 C32 C37 C36 -4.5(8) . . . . ?
C33 C32 B1 N1 108.5(6) . . . . ?
C33 C32 B1 C8 -134.2(6) . . . . ?
C33 C32 B1 C38 -5.3(8) . . . . ?
C33 C34 C35 C36 -2.7(9) . . . . ?
C34 C35 C36 C37 1.9(9) . . . . ?
C35 C36 C37 C32 1.8(9) . . . . ?
C37 C32 C33 C34 3.7(9) . . . . ?
C37 C32 B1 N1 -67.8(6) . . . . ?
C37 C32 B1 C8 49.5(7) . . . . ?
C37 C32 B1 C38 178.4(5) . . . . ?
C38 C39 C40 C41 3.7(10) . . . . ?
C39 C38 C43 C42 -0.4(8) . . . . ?
C39 C38 B1 N1 133.1(5) . . . . ?
C39 C38 B1 C8 18.8(6) . . . . ?
C39 C38 B1 C32 -111.7(6) . . . . ?
C39 C40 C41 C42 -2.7(11) . . . . ?
C40 C41 C42 C43 0.2(10) . . . . ?
C41 C42 C43 C38 1.4(9) . . . . ?
C43 C38 C39 C40 -2.0(8) . . . . ?
C43 C38 B1 N1 -44.7(6) . . . . ?
C43 C38 B1 C8 -159.0(5) . . . . ?
C43 C38 B1 C32 70.6(7) . . . . ?
B1 N1 C1 C2 -174.5(5) . . . . ?
B1 N1 C5 C4 175.7(5) . . . . ?
B1 N1 C5 C6 -9.1(7) . . . . ?
B1 C8 C9 C10 162.1(5) . . . . ?
B1 C32 C33 C34 -172.7(5) . . . . ?
B1 C32 C37 C36 172.1(5) . . . . ?
B1 C38 C39 C40 -179.9(5) . . . . ?
B1 C38 C43 C42 177.5(5) . . . . ?
N2 C44 C45 C46 -1.0(9) . . . . ?
N2 C48 C49 C50 165.8(5) . . . . ?
N2 C48 C49 C54 -16.2(7) . . . . ?
C44 N2 C48 C47 1.8(7) . . . . ?
C44 N2 C48 C49 179.0(4) . . . . ?
C44 N2 B2 C55 -160.5(4) . . . . ?
C44 N2 B2 C75 -40.7(6) . . . . ?
C44 N2 B2 C81 80.7(5) . . . . ?
C44 C45 C46 C47 0.2(8) . . . . ?
C45 C46 C47 C48 1.5(8) . . . . ?
C46 C47 C48 N2 -2.5(8) . . . . ?
C46 C47 C48 C49 -179.7(5) . . . . ?
C47 C48 C49 C50 -17.1(7) . . . . ?
C47 C48 C49 C54 160.9(5) . . . . ?
C48 N2 C44 C45 0.0(8) . . . . ?
C48 N2 B2 C55 24.7(6) . . . . ?
C48 N2 B2 C75 144.5(5) . . . . ?
C48 N2 B2 C81 -94.1(5) . . . . ?
C48 C49 C50 C51 170.0(5) . . . . ?
C48 C49 C54 C53 -167.4(4) . . . . ?
C48 C49 C54 C55 16.1(7) . . . . ?
C49 C50 C51 C52 -7.3(8) . . . . ?
C49 C50 C51 C59 172.2(5) . . . . ?
C49 C54 C55 C56 178.4(4) . . . . ?
C49 C54 C55 B2 6.1(7) . . . . ?
C50 C49 C54 C53 10.7(7) . . . . ?
C50 C49 C54 C55 -165.8(5) . . . . ?
C50 C51 C52 C53 18.9(7) . . . . ?
C50 C51 C52 C62 -167.3(4) . . . . ?
C50 C51 C59 C60 -177.5(5) . . . . ?
C51 C52 C53 C54 -16.0(7) . . . . ?
C51 C52 C53 C58 159.8(5) . . . . ?
C51 C52 C62 C61 -21.6(7) . . . . ?
C51 C52 C62 C63 156.5(5) . . . . ?
C51 C59 C60 C61 -8.2(8) . . . . ?
C52 C51 C59 C60 2.0(8) . . . . ?
C52 C53 C54 C49 1.4(7) . . . . ?
C52 C53 C54 C55 177.8(4) . . . . ?
C52 C53 C58 C57 -179.2(5) . . . . ?
C52 C62 C63 C64 161.6(5) . . . . ?
C52 C62 C63 C70 -23.2(8) . . . . ?
C53 C52 C62 C61 151.7(5) . . . . ?
C53 C52 C62 C63 -30.2(8) . . . . ?
C53 C54 C55 C56 2.0(7) . . . . ?
C53 C54 C55 B2 -170.3(4) . . . . ?
C54 C49 C50 C51 -8.0(8) . . . . ?
C54 C53 C58 C57 -3.3(7) . . . . ?
C54 C55 C56 C57 -4.5(7) . . . . ?
C54 C55 B2 N2 -24.4(6) . . . . ?
C54 C55 B2 C75 -141.9(4) . . . . ?
C54 C55 B2 C81 90.9(5) . . . . ?
C55 C56 C57 C58 3.1(8) . . . . ?
C56 C55 B2 N2 163.5(4) . . . . ?
C56 C55 B2 C75 46.0(6) . . . . ?
C56 C55 B2 C81 -81.2(5) . . . . ?
C56 C57 C58 C53 1.0(8) . . . . ?
C58 C53 C54 C49 -174.7(4) . . . . ?
C58 C53 C54 C55 1.7(7) . . . . ?
C59 C51 C52 C53 -160.6(5) . . . . ?
C59 C51 C52 C62 13.2(7) . . . . ?
C59 C60 C61 C62 -1.3(8) . . . . ?
C59 C60 C61 C66 -178.7(5) . . . . ?
C60 C61 C62 C52 16.2(7) . . . . ?
C60 C61 C62 C63 -162.1(5) . . . . ?
C60 C61 C66 C65 176.5(5) . . . . ?
C61 C62 C63 C64 -20.4(7) . . . . ?
C61 C62 C63 C70 154.8(5) . . . . ?
C62 C52 C53 C54 170.7(5) . . . . ?
C62 C52 C53 C58 -13.5(7) . . . . ?
C62 C61 C66 C65 -0.9(8) . . . . ?
C62 C63 C64 C65 11.9(8) . . . . ?
C62 C63 C64 C67 -171.6(5) . . . . ?
C62 C63 C70 C69 168.4(5) . . . . ?
C62 C63 C70 C71 -14.8(8) . . . . ?
C63 C64 C65 C66 2.8(8) . . . . ?
C63 C64 C67 C68 -1.9(8) . . . . ?
C63 C70 C71 C72 178.4(5) . . . . ?
C64 C63 C70 C69 -16.4(7) . . . . ?
C64 C63 C70 C71 160.4(5) . . . . ?
C64 C65 C66 C61 -8.4(8) . . . . ?
C64 C67 C68 C69 -5.8(8) . . . . ?
C65 C64 C67 C68 174.6(5) . . . . ?
C66 C61 C62 C52 -166.5(5) . . . . ?
C66 C61 C62 C63 15.3(7) . . . . ?
C67 C64 C65 C66 -173.7(5) . . . . ?
C67 C68 C69 C70 2.0(8) . . . . ?
C67 C68 C69 C74 -172.9(5) . . . . ?
C68 C69 C70 C63 9.3(8) . . . . ?
C68 C69 C70 C71 -167.7(5) . . . . ?
C68 C69 C74 C73 170.7(5) . . . . ?
C69 C70 C71 C72 -4.8(8) . . . . ?
C70 C63 C64 C65 -163.7(5) . . . . ?
C70 C63 C64 C67 12.8(7) . . . . ?
C70 C69 C74 C73 -4.1(9) . . . . ?
C70 C71 C72 C73 -1.2(8) . . . . ?
C71 C72 C73 C74 4.6(9) . . . . ?
C72 C73 C74 C69 -2.0(9) . . . . ?
C74 C69 C70 C63 -175.7(5) . . . . ?
C74 C69 C70 C71 7.3(8) . . . . ?
C75 C76 C77 C78 2.1(8) . . . . ?
C76 C75 C80 C79 -0.2(7) . . . . ?
C76 C75 B2 N2 116.3(5) . . . . ?
C76 C75 B2 C55 -126.0(5) . . . . ?
C76 C75 B2 C81 -0.1(7) . . . . ?
C76 C77 C78 C79 -2.0(8) . . . . ?
C77 C78 C79 C80 0.8(8) . . . . ?
C78 C79 C80 C75 0.3(8) . . . . ?
C80 C75 C76 C77 -0.9(7) . . . . ?
C80 C75 B2 N2 -62.3(6) . . . . ?
C80 C75 B2 C55 55.4(6) . . . . ?
C80 C75 B2 C81 -178.7(4) . . . . ?
C81 C82 C83 C84 0.1(8) . . . . ?
C82 C81 C86 C85 0.9(9) . . . . ?
C82 C81 B2 N2 -12.9(7) . . . . ?
C82 C81 B2 C55 -129.5(5) . . . . ?
C82 C81 B2 C75 104.5(6) . . . . ?
C82 C83 C84 C85 -0.2(9) . . . . ?
C83 C84 C85 C86 0.7(10) . . . . ?
C84 C85 C86 C81 -1.1(11) . . . . ?
C86 C81 C82 C83 -0.4(8) . . . . ?
C86 C81 B2 N2 166.7(5) . . . . ?
C86 C81 B2 C55 50.1(7) . . . . ?
C86 C81 B2 C75 -75.8(6) . . . . ?
B2 N2 C44 C45 -175.0(5) . . . . ?
B2 N2 C48 C47 176.5(4) . . . . ?
B2 N2 C48 C49 -6.3(7) . . . . ?
B2 C55 C56 C57 167.9(4) . . . . ?
B2 C75 C76 C77 -179.6(4) . . . . ?
B2 C75 C80 C79 178.6(5) . . . . ?
B2 C81 C82 C83 179.2(5) . . . . ?
B2 C81 C86 C85 -178.7(6) . . . . ?
